data_7223236
loop_
_publ_author_name
'Ananyev, Ivan V.'
'Bushmarinov, Ivan S.'
'Ushakov, Ivan E.'
'Aitkulova, Liliya I.'
'Lyssenko, Konstantin A.'

_publ_section_title
;
 Tuning of double-well potential of short strong hydrogen bond by ionic
 interactions in alkali metal hydrodicarboxylates
;
_journal_name_full 'RSC Adv.'
_journal_paper_doi 10.1039/C5RA19870D
_journal_year 2015
_chemical_formula_moiety 'C4 H3 Na O4'
_chemical_formula_sum 'C4 H3 Na O4'
_chemical_formula_weight 138.05
_space_group_crystal_system triclinic
_space_group_IT_number 2
_space_group_name_Hall '-P 1'
_space_group_name_H-M_alt 'P -1'
_symmetry_space_group_name_Hall '-P 1'
_symmetry_space_group_name_H-M 'P -1'
_atom_sites_solution_hydrogens difmap
_audit_creation_method SHELXL-2014/6
_audit_update_record
;
2015-09-24 deposited with the CCDC.
2015-11-05 downloaded from the CCDC.
;
_cell_angle_alpha 82.252(3)
_cell_angle_beta 88.021(3)
_cell_angle_gamma 67.127(2)
_cell_formula_units_Z 2
_cell_length_a 5.3534(7)
_cell_length_b 6.6038(9)
_cell_length_c 7.9446(11)
_cell_measurement_reflns_used 192
_cell_measurement_temperature 300(2)
_cell_measurement_theta_max 25
_cell_measurement_theta_min 3
_cell_volume 256.37(6)
_computing_cell_refinement 'Bruker SAINT'
_computing_data_collection 'Bruker APEX II'
_computing_data_reduction 'Bruker SAINT'
_computing_molecular_graphics 'Bruker SHELXTL'
_computing_publication_material 'Bruker SHELXTL'
_computing_structure_refinement 'SHELXL-97 (Sheldrick, 1997)'
_computing_structure_solution 'SHELXS-97 (Sheldrick, 1997)'
_diffrn_ambient_temperature 300(2)
_diffrn_measured_fraction_theta_full 1.000
_diffrn_measured_fraction_theta_max 0.999
_diffrn_measurement_device_type 'Bruker APEX II CCD area detector''
_diffrn_measurement_method 'omega scans'
_diffrn_radiation_type MoK\a
_diffrn_radiation_wavelength 0.71073
_diffrn_reflns_av_R_equivalents 0.0187
_diffrn_reflns_av_unetI/netI 0.0234
_diffrn_reflns_laue_measured_fraction_full 1.000
_diffrn_reflns_laue_measured_fraction_max 0.999
_diffrn_reflns_limit_h_max 7
_diffrn_reflns_limit_h_min -7
_diffrn_reflns_limit_k_max 9
_diffrn_reflns_limit_k_min -9
_diffrn_reflns_limit_l_max 11
_diffrn_reflns_limit_l_min -11
_diffrn_reflns_number 3424
_diffrn_reflns_point_group_measured_fraction_full 1.000
_diffrn_reflns_point_group_measured_fraction_max 0.999
_diffrn_reflns_theta_full 25.242
_diffrn_reflns_theta_max 29.988
_diffrn_reflns_theta_min 2.588
_exptl_absorpt_coefficient_mu 0.229
_exptl_absorpt_correction_T_max 0.967
_exptl_absorpt_correction_T_min 0.929
_exptl_absorpt_correction_type multi-scan
_exptl_absorpt_process_details SADABS
_exptl_crystal_colour colorless
_exptl_crystal_density_diffrn 1.788
_exptl_crystal_description prism
_exptl_crystal_F_000 140
_exptl_crystal_size_max 0.240
_exptl_crystal_size_mid 0.210
_exptl_crystal_size_min 0.190
_refine_diff_density_max 0.436
_refine_diff_density_min -0.246
_refine_diff_density_rms 0.064
_refine_ls_extinction_method none
_refine_ls_goodness_of_fit_ref 1.067
_refine_ls_hydrogen_treatment refall
_refine_ls_matrix_type full
_refine_ls_number_parameters 94
_refine_ls_number_reflns 1498
_refine_ls_number_restraints 0
_refine_ls_restrained_S_all 1.067
_refine_ls_R_factor_all 0.0396
_refine_ls_R_factor_gt 0.0347
_refine_ls_shift/su_max 0.001
_refine_ls_shift/su_mean 0.000
_refine_ls_structure_factor_coef Fsqd
_refine_ls_weighting_details 'w=1/[\s^2^(Fo^2^)+(0.0497P)^2^+0.0629P] where P=(Fo^2^+2Fc^2^)/3'
_refine_ls_weighting_scheme calc
_refine_ls_wR_factor_gt 0.0910
_refine_ls_wR_factor_ref 0.0953
_reflns_Friedel_coverage 0.000
_reflns_number_gt 1317
_reflns_number_total 1498
_reflns_threshold_expression I>2\s(I)
_cod_data_source_file c5ra19870d2.cif
_cod_data_source_block 300
_cod_database_code 7223236
_shelx_space_group_comment
;
The symmetry employed for this shelxl refinement is uniquely defined
by the following loop, which should always be used as a source of
symmetry information in preference to the above space-group names.
They are only intended as comments.
;
_shelx_estimated_absorpt_t_min 0.947
_shelx_estimated_absorpt_t_max 0.958
_shelxl_version_number 2014/6

loop_
_space_group_symop_operation_xyz
'x, y, z'
'-x, -y, -z'

loop_
_atom_site_label
_atom_site_type_symbol
_atom_site_fract_x
_atom_site_fract_y
_atom_site_fract_z
_atom_site_U_iso_or_equiv
_atom_site_adp_type
_atom_site_occupancy
_atom_site_site_symmetry_order
_atom_site_calc_flag
Na1 Na 0.03086(9) 0.76338(9) 1.39236(6) 0.02520(16) Uani 1 1 d
O3 O 0.25857(18) 0.84526(16) 0.61491(11) 0.0268(2) Uani 1 1 d
O1 O 0.44435(18) 0.72879(17) 1.25260(11) 0.0264(2) Uani 1 1 d
O4 O 0.68208(17) 0.66352(16) 0.53413(10) 0.0237(2) Uani 1 1 d
O2 O 0.83985(18) 0.71266(17) 1.14360(11) 0.0264(2) Uani 1 1 d
C1 C 0.6068(2) 0.73027(18) 1.12460(14) 0.0185(2) Uani 1 1 d
C2 C 0.4778(2) 0.75658(19) 0.95588(14) 0.0197(2) Uani 1 1 d
C3 C 0.6226(2) 0.7401(2) 0.81609(14) 0.0196(2) Uani 1 1 d
C4 C 0.5071(2) 0.75410(19) 0.64438(14) 0.0179(2) Uani 1 1 d
H1 H 0.544(4) 0.705(4) 1.365(3) 0.065(7) Uiso 1 1 d
H2 H 0.283(4) 0.778(3) 0.951(2) 0.034(4) Uiso 1 1 d
H3 H 0.811(4) 0.718(3) 0.822(2) 0.040(5) Uiso 1 1 d

loop_
_atom_site_aniso_label
_atom_site_aniso_U_11
_atom_site_aniso_U_22
_atom_site_aniso_U_33
_atom_site_aniso_U_23
_atom_site_aniso_U_13
_atom_site_aniso_U_12
Na1 0.0193(3) 0.0355(3) 0.0226(3) -0.0077(2) -0.00067(19) -0.0112(2)
O3 0.0199(4) 0.0345(5) 0.0207(4) -0.0069(4) -0.0053(3) -0.0031(4)
O1 0.0260(4) 0.0463(6) 0.0113(4) -0.0034(4) -0.0001(3) -0.0189(4)
O4 0.0217(4) 0.0370(5) 0.0120(4) -0.0056(3) 0.0017(3) -0.0104(4)
O2 0.0200(4) 0.0407(5) 0.0176(4) -0.0071(4) -0.0015(3) -0.0095(4)
C1 0.0215(5) 0.0193(5) 0.0131(5) -0.0030(4) -0.0017(4) -0.0059(4)
C2 0.0208(5) 0.0241(6) 0.0137(5) -0.0027(4) -0.0031(4) -0.0080(4)
C3 0.0187(5) 0.0242(6) 0.0141(5) -0.0043(4) -0.0031(4) -0.0054(4)
C4 0.0214(5) 0.0208(5) 0.0120(5) -0.0019(4) -0.0017(4) -0.0088(4)

loop_
_atom_type_symbol
_atom_type_description
_atom_type_scat_dispersion_real
_atom_type_scat_dispersion_imag
_atom_type_scat_source
C C 0.0033 0.0016 'International Tables Vol C Tables 4.2.6.8 and 6.1.1.4'
H H 0.0000 0.0000 'International Tables Vol C Tables 4.2.6.8 and 6.1.1.4'
Na Na 0.0362 0.0249 'International Tables Vol C Tables 4.2.6.8 and 6.1.1.4'
O O 0.0106 0.0060 'International Tables Vol C Tables 4.2.6.8 and 6.1.1.4'

loop_
_geom_angle_atom_site_label_1
_geom_angle_atom_site_label_2
_geom_angle_atom_site_label_3
_geom_angle
_geom_angle_site_symmetry_1
_geom_angle_site_symmetry_3
O2 Na1 O1 91.93(4) 1_455 .
O2 Na1 O4 83.76(3) 1_455 1_456
O1 Na1 O4 160.40(4) . 1_456
O2 Na1 O3 171.04(4) 1_455 1_556
O1 Na1 O3 80.79(4) . 1_556
O4 Na1 O3 104.83(4) 1_456 1_556
O2 Na1 O3 95.66(4) 1_455 2_577
O1 Na1 O3 109.34(4) . 2_577
O4 Na1 O3 90.14(4) 1_456 2_577
O3 Na1 O3 81.98(4) 1_556 2_577
O2 Na1 O4 92.40(3) 1_455 2_667
O1 Na1 O4 78.73(3) . 2_667
O4 Na1 O4 82.35(4) 1_456 2_667
O3 Na1 O4 91.29(3) 1_556 2_667
O3 Na1 O4 168.33(4) 2_577 2_667
O2 Na1 Na1 135.79(4) 1_455 2_578
O1 Na1 Na1 96.60(3) . 2_578
O4 Na1 Na1 99.81(3) 1_456 2_578
O3 Na1 Na1 41.23(2) 1_556 2_578
O3 Na1 Na1 40.75(2) 2_577 2_578
O4 Na1 Na1 131.81(3) 2_667 2_578
O2 Na1 Na1 87.71(3) 1_455 2_568
O1 Na1 Na1 117.57(3) . 2_568
O4 Na1 Na1 43.35(2) 1_456 2_568
O3 Na1 Na1 100.26(3) 1_556 2_568
O3 Na1 Na1 132.83(3) 2_577 2_568
O4 Na1 Na1 39.01(2) 2_667 2_568
Na1 Na1 Na1 124.74(3) 2_578 2_568
O2 Na1 H1 113.9(5) 1_455 .
O1 Na1 H1 22.9(5) . .
O4 Na1 H1 149.6(5) 1_456 .
O3 Na1 H1 59.6(5) 1_556 .
O3 Na1 H1 111.2(5) 2_577 .
O4 Na1 H1 72.8(5) 2_667 .
Na1 Na1 H1 84.7(5) 2_578 .
Na1 Na1 H1 110.1(5) 2_568 .
C4 O3 Na1 123.78(8) . 1_554
C4 O3 Na1 127.86(8) . 2_577
Na1 O3 Na1 98.02(3) 1_554 2_577
C1 O1 Na1 157.51(7) . .
C1 O1 H1 110.4(12) . .
Na1 O1 H1 92.0(12) . .
C4 O4 Na1 131.90(8) . 1_654
C4 O4 Na1 116.17(7) . 2_667
Na1 O4 Na1 97.65(4) 1_654 2_667
C1 O2 Na1 126.33(8) . 1_655
O2 C1 O1 122.90(10) . .
O2 C1 C2 123.64(10) . .
O1 C1 C2 113.46(10) . .
C3 C2 C1 120.55(11) . .
C3 C2 H2 120.9(11) . .
C1 C2 H2 118.5(11) . .
C2 C3 C4 122.87(11) . .
C2 C3 H3 120.4(12) . .
C4 C3 H3 116.7(12) . .
O3 C4 O4 123.92(10) . .
O3 C4 C3 121.07(10) . .
O4 C4 C3 115.01(10) . .

loop_
_geom_bond_atom_site_label_1
_geom_bond_atom_site_label_2
_geom_bond_distance
_geom_bond_site_symmetry_2
Na1 O2 2.3765(10) 1_455
Na1 O1 2.3855(10) .
Na1 O4 2.4086(10) 1_456
Na1 O3 2.4133(10) 1_556
Na1 O3 2.4364(11) 2_577
Na1 O4 2.6269(11) 2_667
Na1 Na1 3.6607(11) 2_578
Na1 Na1 3.7928(12) 2_568
Na1 H1 2.63(2) .
O3 C4 1.2443(14) .
O3 Na1 2.4132(10) 1_554
O3 Na1 2.4365(11) 2_577
O1 C1 1.3165(14) .
O1 H1 1.02(2) .
O4 C4 1.2851(14) .
O4 Na1 2.4086(10) 1_654
O4 Na1 2.6269(11) 2_667
O2 C1 1.2202(14) .
O2 Na1 2.3765(10) 1_655
C1 C2 1.4870(15) .
C2 C3 1.3241(17) .
C2 H2 0.996(17) .
C3 C4 1.4938(15) .
C3 H3 0.963(19) .

loop_
_geom_torsion_atom_site_label_1
_geom_torsion_atom_site_label_2
_geom_torsion_atom_site_label_3
_geom_torsion_atom_site_label_4
_geom_torsion
_geom_torsion_site_symmetry_1
Na1 O2 C1 O1 -16.69(17) 1_655
Na1 O2 C1 C2 162.97(8) 1_655
Na1 O1 C1 O2 172.02(16) .
Na1 O1 C1 C2 -7.7(3) .
O2 C1 C2 C3 6.75(19) .
O1 C1 C2 C3 -173.55(11) .
C1 C2 C3 C4 176.96(10) .
Na1 O3 C4 O4 23.27(17) 1_554
Na1 O3 C4 O4 -113.83(12) 2_577
Na1 O3 C4 C3 -155.74(9) 1_554
Na1 O3 C4 C3 67.16(15) 2_577
Na1 O4 C4 O3 111.76(12) 1_654
Na1 O4 C4 O3 -118.44(11) 2_667
Na1 O4 C4 C3 -69.17(13) 1_654
Na1 O4 C4 C3 60.63(11) 2_667
C2 C3 C4 O3 21.61(19) .
C2 C3 C4 O4 -157.49(12) .
